data_7015839
loop_
_publ_author_name
'Zhou, Pei'
'Li, Hui'

_publ_section_title
;
 Chirality delivery from a chiral copper(II) nucleotide complex
 molecule to its supramolecular architecture.
;
_journal_issue 18
_journal_name_full 'Dalton transactions (Cambridge, England : 2003)'
_journal_page_first 4834
_journal_page_last 4837
_journal_paper_doi 10.1039/c1dt10136f
_journal_volume 40
_journal_year 2011
_chemical_absolute_configuration ad
_chemical_formula_sum 'C21 H53.5 Cu N10 Na O30 P2'
_chemical_formula_weight 1074.71
_chemical_name_systematic
;
?
;
_space_group_IT_number 4
_symmetry_cell_setting monoclinic
_symmetry_space_group_name_Hall 'P 2yb'
_symmetry_space_group_name_H-M 'P 1 21 1'
_atom_sites_solution_hydrogens geom
_atom_sites_solution_primary direct
_atom_sites_solution_secondary difmap
_audit_creation_method SHELXL-97
_cell_angle_alpha 90.00
_cell_angle_beta 93.973(3)
_cell_angle_gamma 90.00
_cell_formula_units_Z 2
_cell_length_a 14.842(3)
_cell_length_b 8.6829(15)
_cell_length_c 16.272(3)
_cell_measurement_temperature 103(2)
_cell_measurement_theta_max 27.48
_cell_measurement_theta_min 3.03
_cell_volume 2092.0(7)
_computing_cell_refinement 'Bruker XSCANS'
_computing_data_collection 'Bruker XSCANS'
_computing_data_reduction 'Bruker SHELXTL'
_computing_molecular_graphics 'Bruker SHELXTL'
_computing_publication_material 'Bruker SHELXTL'
_computing_structure_refinement 'SHELXL-97 (Sheldrick, 1997)'
_computing_structure_solution 'SHELXS-97 (Sheldrick, 1990)'
_diffrn_ambient_temperature 103(2)
_diffrn_measured_fraction_theta_full 0.997
_diffrn_measured_fraction_theta_max 0.997
_diffrn_measurement_device_type green
_diffrn_measurement_method '\w scan'
_diffrn_radiation_monochromator graphite
_diffrn_radiation_source 'fine-focus sealed tube'
_diffrn_radiation_type MoK\a
_diffrn_radiation_wavelength 0.71073
_diffrn_reflns_av_R_equivalents 0.0275
_diffrn_reflns_av_sigmaI/netI 0.0640
_diffrn_reflns_limit_h_max 13
_diffrn_reflns_limit_h_min -19
_diffrn_reflns_limit_k_max 11
_diffrn_reflns_limit_k_min -11
_diffrn_reflns_limit_l_max 21
_diffrn_reflns_limit_l_min -21
_diffrn_reflns_number 16717
_diffrn_reflns_theta_full 27.48
_diffrn_reflns_theta_max 27.48
_diffrn_reflns_theta_min 3.03
_diffrn_standards_decay_% 0
_diffrn_standards_interval_count 0
_diffrn_standards_interval_time 0
_diffrn_standards_number 0
_exptl_absorpt_coefficient_mu 0.723
_exptl_absorpt_correction_T_max 0.9717
_exptl_absorpt_correction_T_min 0.7608
_exptl_absorpt_correction_type empirical
_exptl_crystal_colour green
_exptl_crystal_density_diffrn 1.706
_exptl_crystal_density_method 'not measured'
_exptl_crystal_description clavate
_exptl_crystal_F_000 1119
_exptl_crystal_size_max 0.40
_exptl_crystal_size_mid 0.13
_exptl_crystal_size_min 0.04
_refine_diff_density_max 1.836
_refine_diff_density_min -0.697
_refine_diff_density_rms 0.102
_refine_ls_abs_structure_details 'Flack H D (1983), Acta Cryst. A39, 876-881'
_refine_ls_abs_structure_Flack -0.008(11)
_refine_ls_extinction_method none
_refine_ls_goodness_of_fit_ref 0.995
_refine_ls_hydrogen_treatment mixed
_refine_ls_matrix_type full
_refine_ls_number_parameters 635
_refine_ls_number_reflns 9366
_refine_ls_number_restraints 7
_refine_ls_restrained_S_all 0.995
_refine_ls_R_factor_all 0.0578
_refine_ls_R_factor_gt 0.0466
_refine_ls_shift/su_max 0.007
_refine_ls_shift/su_mean 0.000
_refine_ls_structure_factor_coef Fsqd
_refine_ls_weighting_details 'calc w=1/[\s^2^(Fo^2^)+(0.0759P)^2^+0.0000P] where P=(Fo^2^+2Fc^2^)/3'
_refine_ls_weighting_scheme calc
_refine_ls_wR_factor_gt 0.1159
_refine_ls_wR_factor_ref 0.1228
_reflns_number_gt 7758
_reflns_number_total 9366
_reflns_threshold_expression >2sigma(I)
_cod_data_source_file c1dt10136f.txt
_cod_data_source_block bo706
_cod_depositor_comments
;
The following automatic conversions were performed:
'_symmetry_cell_setting' value 'Monoclinic' changed to 'monoclinic'
according to '/home/saulius/struct/CIF-dictionaries/cif_core.dic'
dictionary named 'cif_core.dic' version 2.4.1 from 2010-06-29.

Automatic conversion script
Id: cif_fix_enum 1555 2011-01-17 13:19:09Z saulius 
;
_cod_original_cell_volume 2091.9(7)
_cod_original_sg_symbol_H-M P2(1)
_cod_original_formula_sum 'C21 H53.50 Cu N10 Na O30 P2'
_cod_database_code 7015839

loop_
_symmetry_equiv_pos_as_xyz
'x, y, z'
'-x, y+1/2, -z'

loop_
_atom_site_label
_atom_site_type_symbol
_atom_site_fract_x
_atom_site_fract_y
_atom_site_fract_z
_atom_site_U_iso_or_equiv
_atom_site_adp_type
_atom_site_occupancy
_atom_site_symmetry_multiplicity
_atom_site_calc_flag
_atom_site_refinement_flags
_atom_site_disorder_assembly
_atom_site_disorder_group
Cu1 Cu 0.65471(3) 0.40550(5) 0.33553(3) 0.01496(11) Uani 1 1 d . . .
Na1 Na 0.78352(11) 0.75810(19) -0.14231(10) 0.0220(4) Uani 1 1 d . . .
P1 P 0.82629(7) 0.03635(11) 0.56522(6) 0.0133(2) Uani 1 1 d . . .
P2 P 0.39315(6) 0.78237(11) 0.15920(6) 0.01172(19) Uani 1 1 d . A .
C1 C 0.7974(3) 0.1745(4) 0.3167(2) 0.0159(8) Uani 1 1 d . . .
H1 H 0.8035 0.1632 0.3749 0.019 Uiso 1 1 calc R . .
C2 C 0.7482(3) 0.2390(4) 0.1943(2) 0.0134(7) Uani 1 1 d . . .
C3 C 0.6987(3) 0.2891(4) 0.1213(2) 0.0138(7) Uani 1 1 d . . .
C4 C 0.8191(3) 0.1628(4) 0.0504(2) 0.0156(8) Uani 1 1 d . . .
C5 C 0.8259(3) 0.1550(4) 0.1856(2) 0.0123(7) Uani 1 1 d . . .
C6 C 0.9398(3) 0.0293(4) 0.2871(2) 0.0143(7) Uani 1 1 d . . .
H6 H 0.9688 -0.0033 0.2363 0.017 Uiso 1 1 calc R . .
C7 C 1.0070(3) 0.1212(4) 0.3427(2) 0.0152(8) Uani 1 1 d . . .
H7 H 0.9740 0.1894 0.3800 0.018 Uiso 1 1 calc R . .
C8 C 1.0556(3) -0.0075(5) 0.3926(2) 0.0156(8) Uani 1 1 d . . .
H8 H 1.0802 0.0310 0.4476 0.019 Uiso 1 1 calc R . .
C9 C 0.9824(3) -0.1251(4) 0.4018(2) 0.0139(8) Uani 1 1 d . . .
H9 H 1.0096 -0.2297 0.3963 0.017 Uiso 1 1 calc R . .
C10 C 0.9351(3) -0.1214(4) 0.4810(2) 0.0169(8) Uani 1 1 d . . .
H10A H 0.8860 -0.1988 0.4784 0.020 Uiso 1 1 calc R . .
H10B H 0.9785 -0.1485 0.5277 0.020 Uiso 1 1 calc R . .
C11 C 0.6759(3) 0.6483(4) 0.2143(2) 0.0149(7) Uani 1 1 d . A .
H11 H 0.6121 0.6577 0.2068 0.018 Uiso 1 1 calc R . .
C12 C 0.8200(3) 0.6746(4) 0.1933(2) 0.0132(7) Uani 1 1 d . A .
C13 C 0.9698(3) 0.6624(4) 0.2013(2) 0.0140(7) Uani 1 1 d . A .
C14 C 0.8897(3) 0.5338(4) 0.3081(2) 0.0144(7) Uani 1 1 d . A .
C15 C 0.8097(2) 0.5843(4) 0.2624(2) 0.0112(7) Uani 1 1 d . . .
C16 C 0.7133(2) 0.8023(4) 0.0896(2) 0.0119(7) Uani 1 1 d . A .
H16 H 0.7703 0.8428 0.0684 0.014 Uiso 1 1 calc R . .
C17 C 0.6611(2) 0.7109(4) 0.0217(2) 0.0125(7) Uani 1 1 d . . .
H17 H 0.6157 0.6420 0.0456 0.015 Uiso 1 1 calc R A .
C18 C 0.6142(3) 0.8403(4) -0.0276(2) 0.0140(7) Uani 1 1 d . A .
H18 H 0.5598 0.8033 -0.0617 0.017 Uiso 1 1 calc R . .
C19 C 0.5896(2) 0.9526(4) 0.0398(2) 0.0116(7) Uani 1 1 d . . .
H19 H 0.5976 1.0596 0.0188 0.014 Uiso 1 1 calc R A .
C20 C 0.4953(2) 0.9409(4) 0.0695(2) 0.0157(8) Uani 1 1 d . A .
H20A H 0.4870 1.0217 0.1113 0.019 Uiso 1 1 calc R . .
H20B H 0.4503 0.9585 0.0227 0.019 Uiso 1 1 calc R . .
C23 C 0.0592(5) 1.0006(10) -0.0086(5) 0.074(2) Uani 1 1 d D . .
H23A H 0.0896 0.9179 -0.0369 0.089 Uiso 1 1 calc R . .
H23B H 0.1042 1.0735 0.0150 0.089 Uiso 1 1 calc R . .
H23C H 0.0173 1.0544 -0.0481 0.089 Uiso 1 1 calc R . .
H9N H 1.014(2) 0.540(5) 0.301(2) 0.009(10) Uiso 1 1 d D . .
H3O H 1.073(4) 0.292(3) 0.319(3) 0.031(14) Uiso 1 1 d D . .
H4O H 1.147(3) -0.142(4) 0.370(3) 0.036(16) Uiso 1 1 d D . .
H11O H 0.702(3) 0.553(4) -0.049(2) 0.021(13) Uiso 1 1 d D . .
H12O H 0.665(5) 0.979(6) -0.106(4) 0.08(2) Uiso 1 1 d D . .
N1 N 0.7313(2) 0.2497(4) 0.2774(2) 0.0140(7) Uani 1 1 d . . .
N2 N 0.8570(2) 0.1138(4) 0.26457(19) 0.0142(6) Uani 1 1 d . . .
N3 N 0.8647(2) 0.1150(4) 0.1164(2) 0.0159(7) Uani 1 1 d . . .
N4 N 0.7416(2) 0.2489(4) 0.05098(19) 0.0148(7) Uani 1 1 d . . .
H4N H 0.7171 0.2812 0.0033 0.018 Uiso 1 1 calc R . .
N5 N 0.8472(2) 0.1315(4) -0.0251(2) 0.0199(7) Uani 1 1 d . . .
H5A H 0.8930(19) 0.082(2) -0.0295(3) 0.024 Uiso 1 1 calc R . .
H5B H 0.8182(12) 0.1619(13) -0.0659(17) 0.024 Uiso 1 1 calc R . .
N6 N 0.7182(2) 0.5691(4) 0.2739(2) 0.0138(7) Uani 1 1 d . . .
N7 N 0.7346(2) 0.7157(4) 0.16426(19) 0.0126(6) Uani 1 1 d . . .
N8 N 0.8963(2) 0.7161(4) 0.15891(19) 0.0145(6) Uani 1 1 d . . .
N9 N 0.9671(2) 0.5736(4) 0.27127(19) 0.0120(6) Uani 1 1 d D . .
N10 N 1.0507(2) 0.6987(4) 0.1764(2) 0.0190(7) Uani 1 1 d . . .
H0A H 1.0949 0.6538 0.1954 0.023 Uiso 1 1 d R A .
H0B H 1.0580 0.7616 0.1407 0.023 Uiso 1 1 d R . .
O1 O 0.91653(17) -0.1022(3) 0.33257(14) 0.0153(5) Uani 1 1 d . . .
O2 O 0.62549(19) 0.3600(3) 0.11286(17) 0.0213(6) Uani 1 1 d . . .
O3 O 1.0625(2) 0.2106(3) 0.29412(18) 0.0203(6) Uani 1 1 d D . .
O4 O 1.1263(2) -0.0647(3) 0.34545(17) 0.0205(6) Uani 1 1 d D . .
O5 O 0.8982(2) 0.0277(3) 0.49444(16) 0.0167(6) Uani 1 1 d . . .
O6 O 0.87553(18) -0.0177(3) 0.64545(16) 0.0146(5) Uani 1 1 d . . .
O7 O 0.74927(19) -0.0716(3) 0.53950(16) 0.0222(6) Uani 1 1 d . . .
O8 O 0.79998(19) 0.2042(3) 0.56729(17) 0.0183(6) Uani 1 1 d . . .
O9 O 0.65636(17) 0.9279(3) 0.10815(15) 0.0137(5) Uani 1 1 d . A .
O10 O 0.89643(19) 0.4634(3) 0.37449(17) 0.0194(6) Uani 1 1 d . . .
O11 O 0.72341(18) 0.6232(3) -0.02139(17) 0.0155(5) Uani 1 1 d D A .
O12 O 0.67895(17) 0.9064(4) -0.07601(16) 0.0169(5) Uani 1 1 d D A .
O13 O 0.48073(18) 0.7921(3) 0.10476(16) 0.0141(5) Uani 1 1 d . . .
O14 O 0.31312(17) 0.8397(3) 0.10425(15) 0.0140(5) Uani 1 1 d . . .
O15 O 0.41271(17) 0.8864(3) 0.23301(15) 0.0166(5) Uani 1 1 d . . .
O16 O 0.38787(19) 0.6143(3) 0.18093(16) 0.0168(6) Uani 1 1 d . . .
O17 O 0.5767(2) 0.5652(4) 0.3791(2) 0.0255(7) Uani 1 1 d . . .
H17A H 0.5959 0.6519 0.3898 0.031 Uiso 1 1 d R . .
H17B H 0.5579 0.5249 0.4222 0.031 Uiso 1 1 d R . .
O18 O 0.5891(3) 0.2385(4) 0.3862(2) 0.0368(9) Uani 1 1 d . . .
H18A H 0.5768 0.1691 0.3528 0.044 Uiso 1 1 d R . .
H18B H 0.5447 0.2614 0.4089 0.044 Uiso 1 1 d R . .
O19 O 0.74693(19) 0.4308(3) 0.45701(16) 0.0216(6) Uani 1 1 d . . .
H19A H 0.7968 0.4529 0.4407 0.026 Uiso 1 1 d R . .
H19B H 0.7536 0.3556 0.4875 0.026 Uiso 1 1 d R . .
O20 O 0.78533(19) 1.0024(4) -0.21529(17) 0.0203(6) Uani 1 1 d . A .
H02A H 0.8009 0.9949 -0.2626 0.024 Uiso 1 1 d R . .
H02B H 0.7366 1.0466 -0.2150 0.024 Uiso 1 1 d R . .
O21 O 0.6469(2) 0.6832(3) -0.23255(19) 0.0260(7) Uani 1 1 d . A .
H21A H 0.6349 0.5910 -0.2326 0.031 Uiso 1 1 d R . .
H21B H 0.5980 0.7333 -0.2315 0.031 Uiso 1 1 d R . .
O22 O 0.8288(2) 0.5035(4) -0.1701(2) 0.0306(8) Uani 1 1 d . A .
H22A H 0.7938 0.4352 -0.1593 0.037 Uiso 1 1 d R . .
H22B H 0.8586 0.4785 -0.2083 0.037 Uiso 1 1 d R . .
O23 O 0.9367(4) 0.8048(7) -0.1039(4) 0.0395(12) Uani 0.635(6) 1 d P A 1
H23F H 0.9563 0.8497 -0.0599 0.047 Uiso 0.635(6) 1 d PR A 1
H23G H 0.8983 0.8612 -0.1297 0.047 Uiso 0.635(6) 1 d PR A 1
O24 O 0.5054(2) 0.3804(4) 0.23104(18) 0.0281(7) Uani 1 1 d . . .
H24A H 0.4685 0.4515 0.2192 0.034 Uiso 1 1 d R . .
H24B H 0.5427 0.3790 0.1942 0.034 Uiso 1 1 d R . .
O25 O 0.5816(2) 0.9839(4) 0.2721(2) 0.0367(8) Uani 1 1 d . . .
H25C H 0.6073 0.9709 0.2275 0.044 Uiso 1 1 d R . .
H25D H 0.5270 0.9549 0.2642 0.044 Uiso 1 1 d R . .
O26 O 0.7246(3) 0.6495(5) 0.6160(3) 0.0534(11) Uani 1 1 d . . .
H26C H 0.7013 0.6631 0.6617 0.064 Uiso 1 1 d R . .
H26D H 0.7317 0.7370 0.5939 0.064 Uiso 1 1 d R . .
O27 O 0.3770(10) 0.744(2) 0.3849(9) 0.0493(17) Uani 0.319(9) 1 d P B 1
H27C H 0.3213 0.7362 0.3936 0.059 Uiso 0.319(9) 1 d PR B 1
H27D H 0.3814 0.7865 0.3383 0.059 Uiso 0.319(9) 1 d PR B 1
O28 O 0.0136(4) 0.9411(6) 0.0510(4) 0.0810(16) Uani 1 1 d D . .
H28O H -0.0010 1.0116 0.0828 0.097 Uiso 1 1 calc R . .
O29 O 0.6371(4) 0.8424(6) 0.4173(3) 0.039(2) Uani 0.742(13) 1 d P C 1
H29B H 0.6838 0.8843 0.4408 0.046 Uiso 0.742(13) 1 d PR C 1
H29C H 0.6227 0.8851 0.3712 0.046 Uiso 0.742(13) 1 d PR C 1
O30 O 0.4994(12) 0.8807(19) 0.5059(7) 0.129(7) Uani 0.50 1 d P . .
H30C H 0.5423 0.9429 0.4989 0.155 Uiso 0.50 1 d PR D .
H30D H 0.5168 0.8078 0.4759 0.155 Uiso 0.50 1 d PR . .
O23' O 0.9157(6) 0.7631(12) -0.0322(7) 0.0395(12) Uani 0.365(6) 1 d P A 2
H23E H 0.9360 0.8077 0.0118 0.047 Uiso 0.365(6) 1 d PR A 2
O27' O 0.3627(5) 0.8433(10) 0.3888(4) 0.0493(17) Uani 0.681(9) 1 d P B 2
H27G H 0.3710 0.8503 0.3378 0.059 Uiso 0.681(9) 1 d PR B 2
H27H H 0.3121 0.7999 0.3941 0.059 Uiso 0.681(9) 1 d PR B 2
O29' O 0.7025(13) 0.8287(16) 0.3870(9) 0.040(6) Uani 0.258(13) 1 d P C 2
H29E H 0.7130 0.8728 0.4329 0.048 Uiso 0.258(13) 1 d PR C 2
H29H H 0.6729 0.8871 0.3530 0.048 Uiso 0.258(13) 1 d PR C 2
O30' O 0.4531(9) 0.9807(17) 0.4599(7) 0.090(4) Uani 0.50 1 d P D 2
H30E H 0.4935 1.0404 0.4436 0.108 Uiso 0.50 1 d PR D 2
H30F H 0.4019 1.0156 0.4420 0.108 Uiso 0.50 1 d PR D 2

loop_
_atom_site_aniso_label
_atom_site_aniso_U_11
_atom_site_aniso_U_22
_atom_site_aniso_U_33
_atom_site_aniso_U_23
_atom_site_aniso_U_13
_atom_site_aniso_U_12
Cu1 0.0176(2) 0.0127(2) 0.0149(2) 0.00192(19) 0.00319(16) -0.0006(2)
Na1 0.0217(8) 0.0198(8) 0.0252(8) -0.0005(7) 0.0056(7) 0.0009(7)
P1 0.0165(5) 0.0141(5) 0.0089(4) 0.0003(4) -0.0009(4) -0.0026(4)
P2 0.0125(4) 0.0125(4) 0.0102(4) -0.0017(4) 0.0010(3) -0.0018(4)
C1 0.0207(19) 0.0116(18) 0.0153(18) -0.0003(15) 0.0003(15) -0.0018(15)
C2 0.0161(17) 0.0097(17) 0.0145(17) 0.0014(14) 0.0024(14) -0.0024(14)
C3 0.0142(17) 0.0102(17) 0.0169(18) 0.0011(15) 0.0004(14) -0.0022(15)
C4 0.0167(18) 0.0133(17) 0.0169(18) 0.0022(15) 0.0025(15) -0.0034(15)
C5 0.0159(18) 0.0091(17) 0.0113(17) 0.0010(14) -0.0029(15) 0.0002(14)
C6 0.0215(19) 0.0114(18) 0.0099(16) -0.0007(15) 0.0004(14) 0.0041(15)
C7 0.0202(19) 0.0115(17) 0.0137(17) 0.0020(15) -0.0019(15) 0.0024(15)
C8 0.0142(18) 0.0196(19) 0.0124(17) -0.0029(15) -0.0026(14) 0.0030(15)
C9 0.0227(18) 0.0106(19) 0.0077(15) -0.0010(13) -0.0028(14) 0.0044(14)
C10 0.0273(19) 0.0097(19) 0.0138(17) -0.0001(14) 0.0017(15) 0.0035(16)
C11 0.0168(18) 0.0100(17) 0.0179(18) 0.0011(15) 0.0005(15) 0.0012(15)
C12 0.0137(17) 0.0117(17) 0.0138(17) 0.0004(15) -0.0025(15) 0.0003(15)
C13 0.0147(17) 0.0140(17) 0.0129(17) -0.0017(15) -0.0013(14) -0.0008(15)
C14 0.0200(19) 0.0086(17) 0.0146(17) -0.0040(14) 0.0007(15) 0.0016(15)
C15 0.0140(17) 0.0085(16) 0.0107(16) 0.0000(13) -0.0013(14) -0.0008(14)
C16 0.0114(16) 0.0112(17) 0.0130(17) 0.0030(14) -0.0007(14) -0.0010(14)
C17 0.0113(16) 0.0148(17) 0.0112(17) -0.0006(14) -0.0014(13) -0.0009(14)
C18 0.0144(17) 0.0163(17) 0.0112(16) 0.0016(15) -0.0007(14) -0.0039(15)
C19 0.0091(16) 0.0135(17) 0.0121(16) 0.0034(14) 0.0003(13) 0.0003(13)
C20 0.0143(17) 0.018(2) 0.0151(17) 0.0020(15) 0.0027(14) 0.0007(14)
C23 0.060(5) 0.071(5) 0.092(6) -0.011(5) 0.011(4) -0.024(4)
N1 0.0180(16) 0.0109(15) 0.0131(15) 0.0001(12) 0.0019(13) -0.0006(13)
N2 0.0173(16) 0.0152(15) 0.0096(14) 0.0012(13) -0.0018(12) 0.0014(13)
N3 0.0161(16) 0.0166(16) 0.0148(15) -0.0008(13) -0.0009(13) 0.0008(13)
N4 0.0153(16) 0.0178(17) 0.0109(14) 0.0035(13) -0.0018(12) 0.0001(13)
N5 0.0235(18) 0.0239(18) 0.0124(15) 0.0047(14) 0.0021(13) 0.0032(15)
N6 0.0179(16) 0.0103(15) 0.0127(15) 0.0040(13) -0.0030(13) -0.0036(13)
N7 0.0115(14) 0.0129(15) 0.0130(15) 0.0021(12) -0.0016(12) -0.0015(12)
N8 0.0159(15) 0.0143(15) 0.0133(15) 0.0016(13) 0.0000(12) 0.0011(13)
N9 0.0119(14) 0.0110(15) 0.0123(15) 0.0023(12) -0.0051(12) 0.0020(12)
N10 0.0112(15) 0.0234(18) 0.0225(17) 0.0075(15) 0.0017(13) 0.0015(14)
O1 0.0215(12) 0.0114(11) 0.0120(11) 0.0012(12) -0.0048(10) 0.0001(12)
O2 0.0162(13) 0.0271(16) 0.0200(14) 0.0024(12) -0.0021(11) 0.0050(12)
O3 0.0252(15) 0.0129(14) 0.0234(15) -0.0021(12) 0.0052(12) -0.0029(12)
O4 0.0249(15) 0.0191(16) 0.0179(14) 0.0028(12) 0.0036(12) 0.0085(12)
O5 0.0277(15) 0.0101(13) 0.0125(12) 0.0005(11) 0.0038(11) 0.0023(11)
O6 0.0161(13) 0.0177(13) 0.0095(12) 0.0012(10) -0.0012(10) 0.0007(11)
O7 0.0250(14) 0.0238(16) 0.0169(13) 0.0015(12) -0.0055(11) -0.0092(13)
O8 0.0213(14) 0.0175(14) 0.0159(13) 0.0010(11) -0.0001(11) 0.0018(12)
O9 0.0156(12) 0.0114(13) 0.0134(12) -0.0012(11) -0.0046(10) 0.0031(10)
O10 0.0195(14) 0.0214(14) 0.0165(13) 0.0086(12) -0.0045(11) 0.0007(12)
O11 0.0140(13) 0.0145(13) 0.0184(13) -0.0033(12) 0.0026(11) 0.0014(11)
O12 0.0174(12) 0.0186(13) 0.0153(12) 0.0082(13) 0.0053(10) 0.0037(13)
O13 0.0152(13) 0.0122(12) 0.0154(13) 0.0036(11) 0.0039(10) 0.0000(11)
O14 0.0129(12) 0.0193(13) 0.0097(12) -0.0017(11) -0.0002(10) 0.0002(11)
O15 0.0204(13) 0.0167(14) 0.0121(11) -0.0002(11) -0.0020(10) -0.0014(11)
O16 0.0217(14) 0.0127(13) 0.0163(13) -0.0001(11) 0.0029(11) -0.0017(11)
O17 0.0241(16) 0.0236(16) 0.0299(17) 0.0025(14) 0.0091(14) -0.0003(13)
O18 0.056(2) 0.0299(19) 0.0258(18) 0.0034(15) 0.0096(17) -0.0143(17)
O19 0.0227(14) 0.0247(16) 0.0176(13) 0.0029(12) 0.0017(11) -0.0033(12)
O20 0.0170(14) 0.0298(16) 0.0151(13) -0.0007(12) 0.0077(11) 0.0016(12)
O21 0.0261(16) 0.0173(15) 0.0348(17) 0.0011(13) 0.0026(14) -0.0018(13)
O22 0.0270(16) 0.0214(15) 0.046(2) -0.0057(15) 0.0232(15) -0.0032(13)
O23 0.025(2) 0.049(3) 0.044(3) -0.007(3) 0.000(2) 0.003(2)
O24 0.0358(17) 0.0251(18) 0.0238(15) 0.0028(13) 0.0058(13) 0.0061(14)
O25 0.0358(19) 0.041(2) 0.0319(18) -0.0044(16) -0.0063(15) -0.0134(17)
O26 0.068(3) 0.042(2) 0.053(2) 0.008(2) 0.025(2) -0.002(2)
O27 0.046(3) 0.065(4) 0.039(3) -0.014(4) 0.019(2) -0.016(4)
O28 0.083(4) 0.069(4) 0.094(4) 0.003(3) 0.029(3) 0.012(3)
O29 0.049(4) 0.037(3) 0.027(3) 0.010(2) -0.016(3) -0.018(3)
O30 0.201(14) 0.151(13) 0.046(5) 0.046(7) 0.086(8) 0.109(12)
O23' 0.025(2) 0.049(3) 0.044(3) -0.007(3) 0.000(2) 0.003(2)
O27' 0.046(3) 0.065(4) 0.039(3) -0.014(4) 0.019(2) -0.016(4)
O29' 0.060(13) 0.034(8) 0.024(7) -0.019(6) -0.015(8) 0.004(7)
O30' 0.093(9) 0.118(10) 0.066(7) 0.001(7) 0.047(7) 0.005(8)

loop_
_atom_type_symbol
_atom_type_description
_atom_type_scat_dispersion_real
_atom_type_scat_dispersion_imag
_atom_type_scat_source
C C 0.0033 0.0016 'International Tables Vol C Tables 4.2.6.8 and 6.1.1.4'
H H 0.0000 0.0000 'International Tables Vol C Tables 4.2.6.8 and 6.1.1.4'
N N 0.0061 0.0033 'International Tables Vol C Tables 4.2.6.8 and 6.1.1.4'
O O 0.0106 0.0060 'International Tables Vol C Tables 4.2.6.8 and 6.1.1.4'
P P 0.1023 0.0942 'International Tables Vol C Tables 4.2.6.8 and 6.1.1.4'
Na Na 0.0362 0.0249 'International Tables Vol C Tables 4.2.6.8 and 6.1.1.4'
Cu Cu 0.3201 1.2651 'International Tables Vol C Tables 4.2.6.8 and 6.1.1.4'

loop_
_geom_angle_atom_site_label_1
_geom_angle_atom_site_label_2
_geom_angle_atom_site_label_3
_geom_angle
_geom_angle_site_symmetry_1
_geom_angle_site_symmetry_3
_geom_angle_publ_flag
O18 Cu1 O17 92.75(14) . . ?
O18 Cu1 N6 174.97(14) . . ?
O17 Cu1 N6 89.40(14) . . ?
O18 Cu1 N1 90.78(15) . . ?
O17 Cu1 N1 173.48(14) . . ?
N6 Cu1 N1 86.66(12) . . ?
O18 Cu1 O19 89.56(13) . . ?
O17 Cu1 O19 87.35(12) . . ?
N6 Cu1 O19 95.08(12) . . ?
N1 Cu1 O19 98.16(12) . . ?
O18 Cu1 O24 78.22(13) . . ?
O17 Cu1 O24 78.85(12) . . ?
N6 Cu1 O24 97.76(11) . . ?
N1 Cu1 O24 96.53(12) . . ?
O19 Cu1 O24 160.99(9) . . ?
O12 Na1 O23 116.29(17) . . ?
O12 Na1 O22 144.13(13) . . ?
O23 Na1 O22 85.97(18) . . ?
O12 Na1 O20 76.99(11) . . ?
O23 Na1 O20 86.35(18) . . ?
O22 Na1 O20 135.21(13) . . ?
O12 Na1 O21 82.95(11) . . ?
O23 Na1 O21 158.30(17) . . ?
O22 Na1 O21 82.77(12) . . ?
O20 Na1 O21 88.64(11) . . ?
O12 Na1 O11 67.12(10) . . ?
O23 Na1 O11 105.18(17) . . ?
O22 Na1 O11 80.47(11) . . ?
O20 Na1 O11 143.84(11) . . ?
O21 Na1 O11 91.21(11) . . ?
O12 Na1 O23' 99.7(2) . . ?
O23 Na1 O23' 29.8(3) . . ?
O22 Na1 O23' 86.3(3) . . ?
O20 Na1 O23' 107.0(3) . . ?
O21 Na1 O23' 164.3(3) . . ?
O11 Na1 O23' 75.9(2) . . ?
O12 Na1 H23G 107.8 . . ?
O23 Na1 H23G 19.6 . . ?
O22 Na1 H23G 101.2 . . ?
O20 Na1 H23G 66.8 . . ?
O21 Na1 H23G 149.1 . . ?
O11 Na1 H23G 119.7 . . ?
O23' Na1 H23G 44.6 . . ?
O8 P1 O7 114.34(17) . . ?
O8 P1 O6 112.79(16) . . ?
O7 P1 O6 110.71(16) . . ?
O8 P1 O5 104.11(15) . . ?
O7 P1 O5 107.22(16) . . ?
O6 P1 O5 107.04(15) . . ?
O16 P2 O15 113.73(16) . . ?
O16 P2 O14 113.85(16) . . ?
O15 P2 O14 111.73(15) . . ?
O16 P2 O13 103.59(15) . . ?
O15 P2 O13 106.54(15) . . ?
O14 P2 O13 106.52(15) . . ?
N1 C1 N2 112.5(3) . . ?
N1 C1 H1 123.7 . . ?
N2 C1 H1 123.7 . . ?
C5 C2 N1 110.0(3) . . ?
C5 C2 C3 117.6(3) . . ?
N1 C2 C3 132.2(3) . . ?
O2 C3 N4 118.5(3) . . ?
O2 C3 C2 129.7(4) . . ?
N4 C3 C2 111.8(3) . . ?
N3 C4 N5 120.8(4) . . ?
N3 C4 N4 124.0(3) . . ?
N5 C4 N4 115.3(3) . . ?
N3 C5 C2 129.1(3) . . ?
N3 C5 N2 125.2(3) . . ?
C2 C5 N2 105.6(3) . . ?
O1 C6 N2 107.8(3) . . ?
O1 C6 C7 106.6(3) . . ?
N2 C6 C7 113.1(3) . . ?
O1 C6 H6 109.8 . . ?
N2 C6 H6 109.8 . . ?
C7 C6 H6 109.8 . . ?
O3 C7 C6 109.8(3) . . ?
O3 C7 C8 115.2(3) . . ?
C6 C7 C8 101.4(3) . . ?
O3 C7 H7 110.1 . . ?
C6 C7 H7 110.1 . . ?
C8 C7 H7 110.1 . . ?
O4 C8 C9 112.3(3) . . ?
O4 C8 C7 107.8(3) . . ?
C9 C8 C7 103.3(3) . . ?
O4 C8 H8 111.1 . . ?
C9 C8 H8 111.1 . . ?
C7 C8 H8 111.1 . . ?
O1 C9 C8 106.4(3) . . ?
O1 C9 C10 109.3(3) . . ?
C8 C9 C10 116.9(3) . . ?
O1 C9 H9 108.0 . . ?
C8 C9 H9 108.0 . . ?
C10 C9 H9 108.0 . . ?
O5 C10 C9 110.8(3) . . ?
O5 C10 H10A 109.5 . . ?
C9 C10 H10A 109.5 . . ?
O5 C10 H10B 109.5 . . ?
C9 C10 H10B 109.5 . . ?
H10A C10 H10B 108.1 . . ?
N6 C11 N7 112.0(3) . . ?
N6 C11 H11 124.0 . . ?
N7 C11 H11 124.0 . . ?
N8 C12 N7 124.9(3) . . ?
N8 C12 C15 129.1(3) . . ?
N7 C12 C15 106.0(3) . . ?
N10 C13 N8 118.8(3) . . ?
N10 C13 N9 117.5(3) . . ?
N8 C13 N9 123.7(3) . . ?
O10 C14 N9 119.0(3) . . ?
O10 C14 C15 128.3(4) . . ?
N9 C14 C15 112.8(3) . . ?
C12 C15 N6 109.0(3) . . ?
C12 C15 C14 117.5(3) . . ?
N6 C15 C14 133.4(3) . . ?
O9 C16 N7 108.5(3) . . ?
O9 C16 C17 105.8(3) . . ?
N7 C16 C17 114.1(3) . . ?
O9 C16 H16 109.4 . . ?
N7 C16 H16 109.4 . . ?
C17 C16 H16 109.4 . . ?
O11 C17 C18 115.2(3) . . ?
O11 C17 C16 108.7(3) . . ?
C18 C17 C16 100.9(3) . . ?
O11 C17 H17 110.6 . . ?
C18 C17 H17 110.6 . . ?
C16 C17 H17 110.6 . . ?
O12 C18 C17 106.9(3) . . ?
O12 C18 C19 110.3(3) . . ?
C17 C18 C19 102.5(3) . . ?
O12 C18 H18 112.2 . . ?
C17 C18 H18 112.2 . . ?
C19 C18 H18 112.2 . . ?
O9 C19 C20 110.0(3) . . ?
O9 C19 C18 105.7(3) . . ?
C20 C19 C18 117.2(3) . . ?
O9 C19 H19 107.9 . . ?
C20 C19 H19 107.9 . . ?
C18 C19 H19 107.9 . . ?
O13 C20 C19 110.9(3) . . ?
O13 C20 H20A 109.5 . . ?
C19 C20 H20A 109.5 . . ?
O13 C20 H20B 109.5 . . ?
C19 C20 H20B 109.5 . . ?
H20A C20 H20B 108.1 . . ?
O28 C23 H23A 109.5 . . ?
O28 C23 H23B 109.5 . . ?
H23A C23 H23B 109.5 . . ?
O28 C23 H23C 109.5 . . ?
H23A C23 H23C 109.5 . . ?
H23B C23 H23C 109.5 . . ?
C1 N1 C2 105.1(3) . . ?
C1 N1 Cu1 121.8(3) . . ?
C2 N1 Cu1 129.6(3) . . ?
C1 N2 C5 106.7(3) . . ?
C1 N2 C6 127.3(3) . . ?
C5 N2 C6 125.9(3) . . ?
C4 N3 C5 112.4(3) . . ?
C4 N4 C3 125.0(3) . . ?
C4 N4 H4N 117.5 . . ?
C3 N4 H4N 117.5 . . ?
C4 N5 H5A 120.0 . . ?
C4 N5 H5B 120.0 . . ?
H5A N5 H5B 120.0 . . ?
C11 N6 C15 105.8(3) . . ?
C11 N6 Cu1 121.5(3) . . ?
C15 N6 Cu1 129.1(3) . . ?
C11 N7 C12 107.2(3) . . ?
C11 N7 C16 127.8(3) . . ?
C12 N7 C16 124.7(3) . . ?
C13 N8 C12 111.9(3) . . ?
C14 N9 C13 124.9(3) . . ?
C14 N9 H9N 109(3) . . ?
C13 N9 H9N 126(3) . . ?
C13 N10 H0A 119.7 . . ?
C13 N10 H0B 123.1 . . ?
H0A N10 H0B 117.2 . . ?
C6 O1 C9 109.8(3) . . ?
C7 O3 H3O 108(4) . . ?
C8 O4 H4O 107(4) . . ?
C10 O5 P1 115.3(2) . . ?
C16 O9 C19 109.5(3) . . ?
C17 O11 Na1 114.6(2) . . ?
C17 O11 H11O 115(3) . . ?
Na1 O11 H11O 94(3) . . ?
C18 O12 Na1 122.3(3) . . ?
C18 O12 H12O 120(5) . . ?
Na1 O12 H12O 107(5) . . ?
C20 O13 P2 114.4(2) . . ?
Cu1 O17 H17A 121.2 . . ?
Cu1 O17 H17B 104.1 . . ?
H17A O17 H17B 109.5 . . ?
Cu1 O18 H18A 111.0 . . ?
Cu1 O18 H18B 117.3 . . ?
H18A O18 H18B 109.4 . . ?
Cu1 O19 H19A 103.6 . . ?
Cu1 O19 H19B 118.4 . . ?
H19A O19 H19B 107.8 . . ?
Na1 O20 H02A 113.7 . . ?
Na1 O20 H02B 111.4 . . ?
H02A O20 H02B 110.4 . . ?
Na1 O21 H21A 114.9 . . ?
Na1 O21 H21B 121.0 . . ?
H21A O21 H21B 108.3 . . ?
Na1 O22 H22A 116.5 . . ?
Na1 O22 H22B 124.7 . . ?
H22A O22 H22B 111.0 . . ?
Na1 O23 H23F 124.9 . . ?
Na1 O23 H23G 50.1 . . ?
H23F O23 H23G 109.6 . . ?
Cu1 O24 H24A 125.4 . . ?
Cu1 O24 H24B 84.2 . . ?
H24A O24 H24B 107.3 . . ?
H25C O25 H25D 108.2 . . ?
H26C O26 H26D 108.5 . . ?
H27C O27 H27D 108.6 . . ?
C23 O28 H28O 109.5 . . ?
H29B O29 H29C 111.0 . . ?
H30C O30 H30D 97.8 . . ?
Na1 O23' H23F 98.1 . . ?
Na1 O23' H23E 143.7 . . ?
H23F O23' H23E 81.9 . . ?
H27G O27' H27H 108.7 . . ?
H29E O29' H29H 111.1 . . ?
H30E O30' H30F 108.0 . . ?

loop_
_geom_bond_atom_site_label_1
_geom_bond_atom_site_label_2
_geom_bond_distance
_geom_bond_site_symmetry_2
_geom_bond_publ_flag
Cu1 O18 1.960(3) . ?
Cu1 O17 1.969(3) . ?
Cu1 N6 2.010(3) . ?
Cu1 N1 2.041(3) . ?
Cu1 O19 2.335(3) . ?
Na1 O12 2.338(3) . ?
Na1 O23 2.351(6) . ?
Na1 O22 2.363(4) . ?
Na1 O20 2.432(3) . ?
Na1 O21 2.506(3) . ?
Na1 O11 2.506(3) . ?
Na1 O23' 2.564(10) . ?
P1 O8 1.510(3) . ?
P1 O7 1.515(3) . ?
P1 O6 1.525(3) . ?
P1 O5 1.625(3) . ?
P2 O16 1.505(3) . ?
P2 O15 1.515(3) . ?
P2 O14 1.520(3) . ?
P2 O13 1.625(3) . ?
C1 N1 1.308(5) . ?
C1 N2 1.372(5) . ?
C1 H1 0.9500 . ?
C2 C5 1.379(5) . ?
C2 N1 1.396(5) . ?
C2 C3 1.421(5) . ?
C3 O2 1.249(5) . ?
C3 N4 1.391(5) . ?
C4 N3 1.297(5) . ?
C4 N5 1.353(5) . ?
C4 N4 1.373(5) . ?
C5 N3 1.346(5) . ?
C5 N2 1.381(5) . ?
C6 O1 1.417(5) . ?
C6 N2 1.457(5) . ?
C6 C7 1.524(5) . ?
C6 H6 1.0000 . ?
C7 O3 1.413(5) . ?
C7 C8 1.533(5) . ?
C7 H7 1.0000 . ?
C8 O4 1.431(5) . ?
C8 C9 1.505(5) . ?
C8 H8 1.0000 . ?
C9 O1 1.453(4) . ?
C9 C10 1.511(5) . ?
C9 H9 1.0000 . ?
C10 O5 1.429(4) . ?
C10 H10A 0.9900 . ?
C10 H10B 0.9900 . ?
C11 N6 1.313(5) . ?
C11 N7 1.364(5) . ?
C11 H11 0.9500 . ?
C12 N8 1.347(5) . ?
C12 N7 1.370(5) . ?
C12 C15 1.388(5) . ?
C13 N10 1.333(5) . ?
C13 N8 1.334(5) . ?
C13 N9 1.378(5) . ?
C14 O10 1.240(5) . ?
C14 N9 1.376(5) . ?
C14 C15 1.426(5) . ?
C15 N6 1.390(5) . ?
C16 O9 1.425(4) . ?
C16 N7 1.445(4) . ?
C16 C17 1.527(5) . ?
C16 H16 1.0000 . ?
C17 O11 1.420(4) . ?
C17 C18 1.521(5) . ?
C17 H17 1.0000 . ?
C18 O12 1.407(4) . ?
C18 C19 1.531(5) . ?
C18 H18 1.0000 . ?
C19 O9 1.454(4) . ?
C19 C20 1.514(5) . ?
C19 H19 1.0000 . ?
C20 O13 1.437(4) . ?
C20 H20A 0.9900 . ?
C20 H20B 0.9900 . ?
C23 O28 1.325(8) . ?
C23 H23A 0.9800 . ?
C23 H23B 0.9800 . ?
C23 H23C 0.9800 . ?
N4 H4N 0.8800 . ?
N5 H5A 0.8095 . ?
N5 H5B 0.8095 . ?
N9 H9N 0.870(19) . ?
N10 H0A 0.8055 . ?
N10 H0B 0.8102 . ?
O3 H3O 0.819(10) . ?
O4 H4O 0.828(10) . ?
O11 H11O 0.814(10) . ?
O12 H12O 0.81(2) . ?
O17 H17A 0.8197 . ?
O17 H17B 0.8490 . ?
O18 H18A 0.8238 . ?
O18 H18B 0.8030 . ?
O19 H19A 0.8259 . ?
O19 H19B 0.8219 . ?
O20 H02A 0.8215 . ?
O20 H02B 0.8191 . ?
O21 H21A 0.8201 . ?
O21 H21B 0.8484 . ?
O22 H22A 0.8147 . ?
O22 H22B 0.8171 . ?
O23 H23F 0.8477 . ?
O23 H23G 0.8418 . ?
O24 H24A 0.8389 . ?
O24 H24B 0.8437 . ?
O25 H25C 0.8499 . ?
O25 H25D 0.8501 . ?
O26 H26C 0.8505 . ?
O26 H26D 0.8500 . ?
O27 H27C 0.8503 . ?
O27 H27D 0.8500 . ?
O28 H28O 0.8400 . ?
O29 H29B 0.8501 . ?
O29 H29C 0.8496 . ?
O30 H30C 0.8499 . ?
O30 H30D 0.8500 . ?
O23' H23E 0.8501 . ?
O27' H27G 0.8502 . ?
O27' H27H 0.8497 . ?
O29' H29E 0.8438 . ?
O29' H29H 0.8500 . ?
O30' H30E 0.8499 . ?
O30' H30F 0.8501 . ?

loop_
_geom_hbond_atom_site_label_D
_geom_hbond_atom_site_label_H
_geom_hbond_atom_site_label_A
_geom_hbond_distance_DH
_geom_hbond_distance_HA
_geom_hbond_distance_DA
_geom_hbond_angle_DHA
_geom_hbond_site_symmetry_A
O19 H19A O10 0.83 1.89 2.687(4) 161.3 .
O19 H19B O8 0.82 1.94 2.741(4) 164.7 .
O23 H23G O20 0.84 2.44 3.273(7) 173.9 .
O24 H24A O16 0.84 1.93 2.762(4) 174.2 .
O24 H24B O2 0.84 1.87 2.717(4) 175.8 .
O25 H25C O9 0.85 2.15 2.999(4) 172.8 .
O25 H25D O15 0.85 1.83 2.680(4) 172.3 .
O27 H27D O15 0.85 2.00 2.847(15) 171.1 .
O29 H29C O25 0.85 1.89 2.739(6) 175.4 .
O17 H17A O29 0.82 1.81 2.628(6) 177.8 .
O17 H17A O29' 0.82 2.21 2.950(17) 150.9 .
O27' H27G O15 0.85 1.88 2.716(7) 167.7 .
O29' H29H O25 0.85 2.01 2.841(15) 166.3 .
N9 H9N O6 0.870(19) 1.87(2) 2.735(4) 171(4) 2_756
O3 H3O O6 0.819(10) 1.897(18) 2.693(4) 164(5) 2_756
O11 H11O O14 0.814(10) 2.061(19) 2.841(4) 160(5) 2_645
N4 H4N O14 0.88 1.85 2.716(4) 169.1 2_645
O21 H21A O15 0.82 1.91 2.724(4) 170.9 2_645
O22 H22A O14 0.81 2.05 2.814(4) 155.8 2_645
O12 H12O O16 0.81(2) 1.83(3) 2.631(4) 167(8) 2_655
O20 H02B O16 0.82 2.05 2.839(4) 161.5 2_655
O21 H21B O24 0.85 2.00 2.838(4) 171.1 2_655
O4 H4O O8 0.828(10) 1.825(12) 2.650(4) 174(6) 2_746
N10 H0B O28 0.81 2.20 2.956(7) 154.6 1_655
O23 H23F O28 0.85 2.10 2.942(9) 174.1 1_655
O17 H17B O30 0.85 1.95 2.763(11) 160.7 2_646
O17 H17B O30' 0.85 1.97 2.785(11) 159.7 2_646
O18 H18A O25 0.82 2.08 2.885(5) 165.1 1_545
O20 H02A O6 0.82 1.93 2.716(4) 161.3 1_564
O22 H22B O4 0.82 2.29 3.033(4) 151.6 2_755
O26 H26C O21 0.85 1.96 2.808(5) 177.2 1_556
O26 H26D O7 0.85 1.91 2.758(5) 177.2 1_565
O29 H29B O7 0.85 1.86 2.613(5) 147.0 1_565
O29' H29E O7 0.84 1.85 2.674(13) 167.1 1_565
O30' H30E O18 0.85 2.46 3.296(13) 170.4 1_565
O27 H27C O8 0.85 1.97 2.811(14) 170.0 2_656
O27' H27H O8 0.85 2.00 2.835(7) 167.5 2_656
O30' H30F O26 0.85 2.35 3.190(14) 169.7 2_656
N10 H0A O20 0.81 2.22 3.002(4) 165.0 2_745

loop_
_geom_torsion_atom_site_label_1
_geom_torsion_atom_site_label_2
_geom_torsion_atom_site_label_3
_geom_torsion_atom_site_label_4
_geom_torsion
_geom_torsion_site_symmetry_1
_geom_torsion_site_symmetry_2
_geom_torsion_site_symmetry_3
_geom_torsion_site_symmetry_4
_geom_torsion_publ_flag
C5 C2 C3 O2 176.7(4) . . . . ?
N1 C2 C3 O2 1.1(7) . . . . ?
C5 C2 C3 N4 -2.9(5) . . . . ?
N1 C2 C3 N4 -178.4(4) . . . . ?
N1 C2 C5 N3 178.3(4) . . . . ?
C3 C2 C5 N3 1.9(6) . . . . ?
N1 C2 C5 N2 0.0(4) . . . . ?
C3 C2 C5 N2 -176.5(3) . . . . ?
O1 C6 C7 O3 154.1(3) . . . . ?
N2 C6 C7 O3 -87.7(4) . . . . ?
O1 C6 C7 C8 31.8(4) . . . . ?
N2 C6 C7 C8 150.1(3) . . . . ?
O3 C7 C8 O4 -33.7(4) . . . . ?
C6 C7 C8 O4 84.7(4) . . . . ?
O3 C7 C8 C9 -152.7(3) . . . . ?
C6 C7 C8 C9 -34.3(4) . . . . ?
O4 C8 C9 O1 -90.3(3) . . . . ?
C7 C8 C9 O1 25.5(4) . . . . ?
O4 C8 C9 C10 147.4(3) . . . . ?
C7 C8 C9 C10 -96.8(4) . . . . ?
O1 C9 C10 O5 -65.4(4) . . . . ?
C8 C9 C10 O5 55.4(4) . . . . ?
N8 C12 C15 N6 -178.5(4) . . . . ?
N7 C12 C15 N6 1.1(4) . . . . ?
N8 C12 C15 C14 4.3(6) . . . . ?
N7 C12 C15 C14 -176.1(3) . . . . ?
O10 C14 C15 C12 173.8(4) . . . . ?
N9 C14 C15 C12 -5.1(5) . . . . ?
O10 C14 C15 N6 -2.5(7) . . . . ?
N9 C14 C15 N6 178.6(4) . . . . ?
O9 C16 C17 O11 157.8(3) . . . . ?
N7 C16 C17 O11 -82.9(4) . . . . ?
O9 C16 C17 C18 36.3(3) . . . . ?
N7 C16 C17 C18 155.6(3) . . . . ?
O11 C17 C18 O12 -38.7(4) . . . . ?
C16 C17 C18 O12 78.1(3) . . . . ?
O11 C17 C18 C19 -154.8(3) . . . . ?
C16 C17 C18 C19 -38.0(3) . . . . ?
O12 C18 C19 O9 -86.1(3) . . . . ?
C17 C18 C19 O9 27.5(4) . . . . ?
O12 C18 C19 C20 151.0(3) . . . . ?
C17 C18 C19 C20 -95.5(4) . . . . ?
O9 C19 C20 O13 -59.5(4) . . . . ?
C18 C19 C20 O13 61.3(4) . . . . ?
N2 C1 N1 C2 -0.3(4) . . . . ?
N2 C1 N1 Cu1 -161.1(3) . . . . ?
C5 C2 N1 C1 0.2(4) . . . . ?
C3 C2 N1 C1 176.0(4) . . . . ?
C5 C2 N1 Cu1 158.9(3) . . . . ?
C3 C2 N1 Cu1 -25.3(6) . . . . ?
O18 Cu1 N1 C1 -76.1(3) . . . . ?
O17 Cu1 N1 C1 161.2(11) . . . . ?
N6 Cu1 N1 C1 108.3(3) . . . . ?
O19 Cu1 N1 C1 13.6(3) . . . . ?
O24 Cu1 N1 C1 -154.3(3) . . . . ?
O18 Cu1 N1 C2 128.3(3) . . . . ?
O17 Cu1 N1 C2 5.5(15) . . . . ?
N6 Cu1 N1 C2 -47.4(3) . . . . ?
O19 Cu1 N1 C2 -142.1(3) . . . . ?
O24 Cu1 N1 C2 50.0(3) . . . . ?
N1 C1 N2 C5 0.3(4) . . . . ?
N1 C1 N2 C6 177.2(3) . . . . ?
N3 C5 N2 C1 -178.6(4) . . . . ?
C2 C5 N2 C1 -0.2(4) . . . . ?
N3 C5 N2 C6 4.4(6) . . . . ?
C2 C5 N2 C6 -177.2(3) . . . . ?
O1 C6 N2 C1 59.1(5) . . . . ?
C7 C6 N2 C1 -58.5(5) . . . . ?
O1 C6 N2 C5 -124.6(4) . . . . ?
C7 C6 N2 C5 117.9(4) . . . . ?
N5 C4 N3 C5 -179.2(4) . . . . ?
N4 C4 N3 C5 2.1(5) . . . . ?
C2 C5 N3 C4 -1.2(6) . . . . ?
N2 C5 N3 C4 176.8(4) . . . . ?
N3 C4 N4 C3 -3.9(6) . . . . ?
N5 C4 N4 C3 177.3(3) . . . . ?
O2 C3 N4 C4 -175.6(3) . . . . ?
C2 C3 N4 C4 4.0(5) . . . . ?
N7 C11 N6 C15 -0.3(4) . . . . ?
N7 C11 N6 Cu1 -160.6(3) . . . . ?
C12 C15 N6 C11 -0.5(4) . . . . ?
C14 C15 N6 C11 176.0(4) . . . . ?
C12 C15 N6 Cu1 157.8(3) . . . . ?
C14 C15 N6 Cu1 -25.7(6) . . . . ?
O18 Cu1 N6 C11 50(2) . . . . ?
O17 Cu1 N6 C11 -65.0(3) . . . . ?
N1 Cu1 N6 C11 109.8(3) . . . . ?
O19 Cu1 N6 C11 -152.3(3) . . . . ?
O24 Cu1 N6 C11 13.7(3) . . . . ?
O18 Cu1 N6 C15 -105.0(18) . . . . ?
O17 Cu1 N6 C15 139.7(3) . . . . ?
N1 Cu1 N6 C15 -45.5(3) . . . . ?
O19 Cu1 N6 C15 52.4(3) . . . . ?
O24 Cu1 N6 C15 -141.7(3) . . . . ?
N6 C11 N7 C12 1.0(4) . . . . ?
N6 C11 N7 C16 175.3(3) . . . . ?
N8 C12 N7 C11 178.4(4) . . . . ?
C15 C12 N7 C11 -1.2(4) . . . . ?
N8 C12 N7 C16 3.8(6) . . . . ?
C15 C12 N7 C16 -175.8(3) . . . . ?
O9 C16 N7 C11 57.3(5) . . . . ?
C17 C16 N7 C11 -60.5(5) . . . . ?
O9 C16 N7 C12 -129.3(4) . . . . ?
C17 C16 N7 C12 113.0(4) . . . . ?
N10 C13 N8 C12 -177.6(4) . . . . ?
N9 C13 N8 C12 0.7(5) . . . . ?
N7 C12 N8 C13 178.6(4) . . . . ?
C15 C12 N8 C13 -1.8(6) . . . . ?
O10 C14 N9 C13 -174.4(3) . . . . ?
C15 C14 N9 C13 4.6(5) . . . . ?
N10 C13 N9 C14 175.9(4) . . . . ?
N8 C13 N9 C14 -2.6(6) . . . . ?
N2 C6 O1 C9 -138.6(3) . . . . ?
C7 C6 O1 C9 -16.9(4) . . . . ?
C8 C9 O1 C6 -5.7(4) . . . . ?
C10 C9 O1 C6 121.3(3) . . . . ?
C9 C10 O5 P1 166.3(2) . . . . ?
O8 P1 O5 C10 179.1(3) . . . . ?
O7 P1 O5 C10 -59.4(3) . . . . ?
O6 P1 O5 C10 59.5(3) . . . . ?
N7 C16 O9 C19 -142.8(3) . . . . ?
C17 C16 O9 C19 -19.9(4) . . . . ?
C20 C19 O9 C16 122.5(3) . . . . ?
C18 C19 O9 C16 -4.9(4) . . . . ?
C18 C17 O11 Na1 22.2(4) . . . . ?
C16 C17 O11 Na1 -90.1(3) . . . . ?
O12 Na1 O11 C17 -1.3(2) . . . . ?
O23 Na1 O11 C17 111.3(3) . . . . ?
O22 Na1 O11 C17 -165.6(2) . . . . ?
O20 Na1 O11 C17 6.2(3) . . . . ?
O21 Na1 O11 C17 -83.1(2) . . . . ?
O23' Na1 O11 C17 105.8(3) . . . . ?
C17 C18 O12 Na1 40.6(4) . . . . ?
C19 C18 O12 Na1 151.3(2) . . . . ?
O23 Na1 O12 C18 -119.3(3) . . . . ?
O22 Na1 O12 C18 4.0(4) . . . . ?
O20 Na1 O12 C18 161.5(3) . . . . ?
O21 Na1 O12 C18 71.3(3) . . . . ?
O11 Na1 O12 C18 -23.0(2) . . . . ?
O23' Na1 O12 C18 -93.1(3) . . . . ?
C19 C20 O13 P2 164.9(2) . . . . ?
O16 P2 O13 C20 174.3(2) . . . . ?
O15 P2 O13 C20 -65.4(3) . . . . ?
O14 P2 O13 C20 54.0(3) . . . . ?
